data_2004021
loop_
_publ_author_name
'Yip, B.-C.'
'Yaw, O.-L.'
'Ong, L.-H.'
'Fun, H.-K.'
'Sivakumar, K.'

_publ_section_title
;
 Coumarin 311
;
_journal_issue 10
_journal_name_full 'Acta Crystallographica Section C'
_journal_page_first 2087
_journal_page_last 2089
_journal_paper_doi 10.1107/S0108270195005476
_journal_volume 51
_journal_year 1995
_chemical_compound_source
;
;
_chemical_formula_moiety 'C12 H13 N O2'
_chemical_formula_sum 'C12 H13 N O2'
_chemical_formula_weight 203.23
_chemical_name_systematic
;
 7-dimethylamino-4-methylcoumarin
;
_space_group_IT_number 2
_symmetry_cell_setting triclinic
_symmetry_space_group_name_Hall '-P 1'
_symmetry_space_group_name_H-M 'P -1'
_audit_creation_method SHELXL
_cell_angle_alpha 76.93(1)
_cell_angle_beta 83.41(1)
_cell_angle_gamma 80.78(1)
_cell_formula_units_Z 4
_cell_length_a 9.082(2)
_cell_length_b 10.778(2)
_cell_length_c 11.088(3)
_cell_measurement_reflns_used 35
_cell_measurement_temperature 293(2)
_cell_measurement_theta_max 12.5
_cell_measurement_theta_min 5
_cell_volume 1040.1(4)
_computing_cell_refinement XSCANS
_computing_data_collection 'XSCANS (Siemens, 1994)'
_computing_data_reduction XSCANS
_computing_molecular_graphics 'SHELXTL/PC (Sheldrick, 1990)'
_computing_publication_material SHELXL93
_computing_structure_refinement 'SHELXL93 (Sheldrick, 1993)'
_computing_structure_solution 'SHELXS86 (Sheldrick, 1985)'
_diffrn_ambient_temperature 293(2)
_diffrn_measurement_device 'Siemens P4 4-circle'
_diffrn_measurement_method '\q-2\q scans'
_diffrn_radiation_monochromator graphite
_diffrn_radiation_source 'fine-focus sealed tube'
_diffrn_radiation_type MoK\a
_diffrn_radiation_wavelength 0.71073
_diffrn_reflns_av_R_equivalents 0.0135
_diffrn_reflns_av_sigmaI/netI 0.0228
_diffrn_reflns_limit_h_max 10
_diffrn_reflns_limit_h_min -10
_diffrn_reflns_limit_k_max 13
_diffrn_reflns_limit_k_min -13
_diffrn_reflns_limit_l_max 14
_diffrn_reflns_limit_l_min 0
_diffrn_reflns_number 5556
_diffrn_reflns_theta_max 27.50
_diffrn_reflns_theta_min 1.89
_diffrn_standards_decay_% 0
_diffrn_standards_interval_count 97
_diffrn_standards_number 3
_exptl_absorpt_coefficient_mu 0.089
_exptl_absorpt_correction_type none
_exptl_crystal_colour Yellow
_exptl_crystal_density_diffrn 1.298
_exptl_crystal_description Needle
_exptl_crystal_F_000 432
_exptl_crystal_size_max 0.50
_exptl_crystal_size_mid 0.42
_exptl_crystal_size_min 0.22
_refine_diff_density_max 0.192
_refine_diff_density_min -0.269
_refine_ls_extinction_method none
_refine_ls_goodness_of_fit_all 1.116
_refine_ls_goodness_of_fit_obs 1.241
_refine_ls_hydrogen_treatment refall
_refine_ls_matrix_type full
_refine_ls_number_parameters 352
_refine_ls_number_reflns 4659
_refine_ls_number_restraints 0
_refine_ls_restrained_S_all 1.116
_refine_ls_restrained_S_obs 1.241
_refine_ls_R_factor_all 0.0658
_refine_ls_R_factor_obs 0.0523
_refine_ls_shift/esd_max 0.000
_refine_ls_shift/esd_mean 0.000
_refine_ls_structure_factor_coef Fsqd
_refine_ls_weighting_scheme
;calc w = 1/[\s^2^(Fo^2^) + (0.1107P)^2^ + 0.0148P]
where P = (Fo^2^+2Fc^2^)/3
;
_refine_ls_wR_factor_all 0.1688
_refine_ls_wR_factor_obs 0.1688
_reflns_number_observed 3397
_reflns_number_total 4659
_reflns_observed_criterion >2sigma(I)
_cod_data_source_file kh1033.cif
_cod_data_source_block c311
_cod_depositor_comments
;
The following automatic conversions were performed:
'_symmetry_cell_setting' value 'Triclinic' changed to 'triclinic'
according to '/home/saulius/struct/CIF-dictionaries/cif_core.dic'
dictionary named 'cif_core.dic' version 2.4.1 from
2010-06-29.

'_exptl_absorpt_correction_type' value 'None' changed to
'none' according to '/home/saulius/struct/CIF-dictionaries/cif_core.dic'
dictionary named 'cif_core.dic' version 2.4.1 from 2010-06-29.

Automatic conversion script
Id: cif_fix_enum 1527 2010-12-29 10:47:43Z saulius 

The following automatic conversions were performed:

'_symmetry_cell_setting' value 'Triclinic' changed to 'triclinic'
according to /home/saulius/struct/CIF-dictionaries/cif_core.dic
dictionary named 'cif_core.dic' version 2.4.1 from
2010-06-29.

'_exptl_absorpt_correction_type' value 'None' changed to
'none' according to
/home/saulius/struct/CIF-dictionaries/cif_core.dic dictionary named
'cif_core.dic' version 2.4.1 from 2010-06-29.

Automatic conversion script
Id: cif_fix_values 1715 2011-07-08 13:25:40Z adriana 
;
_cod_database_code 2004021

loop_
_symmetry_equiv_pos_as_xyz
'x, y, z'
'-x, -y, -z'

loop_
_atom_site_aniso_label
_atom_site_aniso_U_11
_atom_site_aniso_U_22
_atom_site_aniso_U_33
_atom_site_aniso_U_12
_atom_site_aniso_U_13
_atom_site_aniso_U_23
O1A 0.0519(6) 0.0545(6) 0.0702(6) -0.0151(5) 0.0211(5) -0.0230(5)
C2A 0.0593(9) 0.0611(9) 0.0696(9) -0.0226(7) 0.0183(7) -0.0176(7)
C3A 0.0655(10) 0.0523(8) 0.0634(9) -0.0239(7) 0.0081(7) -0.0128(7)
C4A 0.0620(9) 0.0455(7) 0.0493(7) -0.0150(6) -0.0023(6) -0.0118(6)
C5A 0.0526(8) 0.0467(7) 0.0680(9) -0.0056(6) 0.0074(6) -0.0237(6)
C6A 0.0455(8) 0.0562(8) 0.0727(10) -0.0103(6) 0.0145(7) -0.0258(7)
C7A 0.0510(8) 0.0466(7) 0.0495(7) -0.0123(6) 0.0066(6) -0.0165(5)
C8A 0.0503(8) 0.0428(7) 0.0485(7) -0.0072(6) 0.0080(6) -0.0156(5)
C9A 0.0451(7) 0.0476(7) 0.0442(6) -0.0095(5) 0.0079(5) -0.0151(5)
C10A 0.0517(8) 0.0433(7) 0.0466(7) -0.0101(6) 0.0029(6) -0.0145(5)
O11A 0.0642(8) 0.0867(9) 0.1321(12) -0.0297(7) 0.0434(8) -0.0374(8)
C12A 0.0766(12) 0.0457(8) 0.0779(12) -0.0118(8) -0.0062(10) -0.0200(7)
N13A 0.0562(7) 0.0529(7) 0.0773(8) -0.0206(6) 0.0163(6) -0.0245(6)
C14A 0.0670(10) 0.0469(8) 0.0794(11) -0.0167(7) 0.0045(8) -0.0181(7)
C15A 0.0617(11) 0.0703(11) 0.0903(13) -0.0283(9) 0.0206(9) -0.0273(10)
O1B 0.0481(6) 0.0506(5) 0.0695(6) -0.0179(4) 0.0173(5) -0.0146(5)
C2B 0.0499(8) 0.0573(8) 0.0666(9) -0.0090(6) 0.0124(7) -0.0159(7)
C3B 0.0548(9) 0.0490(8) 0.0669(9) -0.0071(6) 0.0035(7) -0.0164(7)
C4B 0.0497(8) 0.0451(7) 0.0564(8) -0.0104(6) -0.0027(6) -0.0104(6)
C5B 0.0477(8) 0.0493(7) 0.0638(8) -0.0218(6) 0.0080(6) -0.0109(6)
C6B 0.0419(7) 0.0552(8) 0.0658(9) -0.0186(6) 0.0123(6) -0.0167(6)
C7B 0.0418(7) 0.0491(7) 0.0532(7) -0.0129(5) 0.0000(5) -0.0134(6)
C8B 0.0440(7) 0.0439(7) 0.0562(7) -0.0179(5) 0.0042(6) -0.0105(5)
C9B 0.0389(7) 0.0511(7) 0.0472(7) -0.0154(5) 0.0044(5) -0.0090(5)
C10B 0.0433(7) 0.0451(7) 0.0518(7) -0.0143(5) 0.0001(5) -0.0106(5)
O11B 0.0654(7) 0.0718(8) 0.1125(10) -0.0174(6) 0.0405(7) -0.0262(7)
C12B 0.0631(11) 0.0460(8) 0.0875(12) -0.0159(7) 0.0039(9) -0.0161(8)
N13B 0.0474(7) 0.0505(7) 0.0810(8) -0.0144(5) 0.0132(6) -0.0255(6)
C14B 0.0580(9) 0.0489(8) 0.0820(11) -0.0144(7) 0.0054(8) -0.0220(7)
C15B 0.0606(10) 0.0659(10) 0.0936(14) -0.0121(8) 0.0248(10) -0.0319(10)

loop_
_atom_site_label
_atom_site_occupancy
_atom_site_fract_x
_atom_site_fract_y
_atom_site_fract_z
_atom_site_U_iso_or_equiv
_atom_site_thermal_displace_type
_atom_site_calc_flag
_atom_site_refinement_flags
_atom_site_type_symbol
O1A 1 0.16905(11) -0.01742(10) -0.22478(10) 0.0585(3) Uani d . O
C2A 1 0.2450(2) 0.0880(2) -0.2487(2) 0.0630(4) Uani d . C
C3A 1 0.1622(2) 0.20738(15) -0.22889(15) 0.0596(4) Uani d . C
C4A 1 0.0184(2) 0.21790(13) -0.18247(13) 0.0513(3) Uani d . C
C5A 1 -0.2038(2) 0.10152(14) -0.10307(15) 0.0551(4) Uani d . C
C6A 1 -0.2679(2) -0.00907(15) -0.0772(2) 0.0573(4) Uani d . C
C7A 1 -0.1874(2) -0.12559(13) -0.10129(13) 0.0483(3) Uani d . C
C8A 1 -0.0392(2) -0.12352(13) -0.15197(12) 0.0471(3) Uani d . C
C9A 1 0.02201(15) -0.01037(13) -0.17628(12) 0.0453(3) Uani d . C
C10A 1 -0.0568(2) 0.10530(12) -0.15358(12) 0.0466(3) Uani d . C
O11A 1 0.37571(15) 0.06928(14) -0.28473(15) 0.0940(5) Uani d . O
C12A 1 -0.0628(2) 0.3431(2) -0.1585(2) 0.0652(4) Uani d . C
N13A 1 -0.25293(15) -0.23520(12) -0.07567(13) 0.0607(4) Uani d . N
C14A 1 -0.1737(2) -0.35507(14) -0.1011(2) 0.0635(4) Uani d . C
H14A 0.50 -0.2380(2) -0.42052(14) -0.0768(2) 0.064(3) Uiso calc PR H
H14B 0.50 -0.0866(2) -0.38001(14) -0.0550(2) 0.064(3) Uiso calc PR H
H14C 0.50 -0.1438(2) -0.34436(14) -0.1883(2) 0.064(3) Uiso calc PR H
H14D 0.50 -0.0742(2) -0.34274(14) -0.1365(2) 0.064(3) Uiso calc PR H
H14E 0.50 -0.2257(2) -0.38325(14) -0.1584(2) 0.064(3) Uiso calc PR H
H14F 0.50 -0.1685(2) -0.41890(14) -0.0251(2) 0.064(3) Uiso calc PR H
C15A 1 -0.4056(2) -0.2347(2) -0.0205(2) 0.0724(5) Uani d . C
O1B 1 0.40315(11) -0.53610(9) -0.26603(10) 0.0563(3) Uani d . O
C2B 1 0.3285(2) -0.42335(15) -0.23725(15) 0.0587(4) Uani d . C
C3B 1 0.4021(2) -0.31119(15) -0.27519(15) 0.0569(4) Uani d . C
C4B 1 0.5364(2) -0.31127(13) -0.34120(13) 0.0502(3) Uani d . C
C5B 1 0.7445(2) -0.44296(14) -0.44737(14) 0.0531(4) Uani d . C
C6B 1 0.8063(2) -0.55687(14) -0.47725(14) 0.0537(4) Uani d . C
C7B 1 0.7357(2) -0.66893(13) -0.43499(13) 0.0472(3) Uani d . C
C8B 1 0.5989(2) -0.65671(13) -0.36280(13) 0.0474(3) Uani d . C
C9B 1 0.53933(14) -0.53976(13) -0.33533(12) 0.0456(3) Uani d . C
C10B 1 0.6087(2) -0.42904(13) -0.37473(12) 0.0461(3) Uani d . C
O11B 1 0.20594(14) -0.42934(12) -0.18230(13) 0.0851(4) Uani d . O
C12B 1 0.6089(2) -0.1915(2) -0.3812(2) 0.0651(4) Uani d . C
N13B 1 0.79847(13) -0.78265(12) -0.46583(13) 0.0584(3) Uani d . N
C14B 1 0.7273(2) -0.89738(14) -0.4276(2) 0.0618(4) Uani d . C
H14G 0.50 0.7886(2) -0.96665(14) -0.4583(2) 0.064(3) Uiso calc PR H
H14H 0.50 0.6312(2) -0.88192(14) -0.4606(2) 0.064(3) Uiso calc PR H
H14I 0.50 0.7146(2) -0.91988(14) -0.3386(2) 0.064(3) Uiso calc PR H
H14J 0.50 0.6343(2) -0.87898(14) -0.3800(2) 0.064(3) Uiso calc PR H
H14K 0.50 0.7917(2) -0.96371(14) -0.3777(2) 0.064(3) Uiso calc PR H
H14L 0.50 0.7083(2) -0.92575(14) -0.4998(2) 0.064(3) Uiso calc PR H
C15B 1 0.9438(2) -0.7958(2) -0.5319(2) 0.0730(5) Uani d . C
H3A 1 0.2207(22) 0.2803(19) -0.2538(18) 0.077(5) Uiso d . H
H3B 1 0.3407(20) -0.2288(18) -0.2504(16) 0.069(5) Uiso d . H
H5A 1 -0.2675(17) 0.1805(16) -0.0846(14) 0.051(4) Uiso d . H
H5B 1 0.7896(21) -0.3683(19) -0.4785(17) 0.077(5) Uiso d . H
H6A 1 -0.3612(23) -0.0072(19) -0.0426(17) 0.074(5) Uiso d . H
H6B 1 0.8991(20) -0.5665(16) -0.5250(16) 0.065(5) Uiso d . H
H8A 1 0.0307(17) -0.2013(14) -0.1676(13) 0.048(4) Uiso d . H
H8B 1 0.5381(17) -0.7287(15) -0.3291(14) 0.053(4) Uiso d . H
H12A 1 -0.0994(23) 0.3323(19) -0.0713(21) 0.088(6) Uiso d . H
H12B 1 0.0075(24) 0.4074(22) -0.1817(19) 0.092(6) Uiso d . H
H12C 1 -0.1410(25) 0.3721(20) -0.2097(19) 0.088(6) Uiso d . H
H12D 1 0.7025(27) -0.2030(21) -0.3488(19) 0.090(6) Uiso d . H
H12E 1 0.6260(24) -0.1664(21) -0.4733(21) 0.096(7) Uiso d . H
H12F 1 0.5412(22) -0.1192(20) -0.3486(18) 0.077(5) Uiso d . H
H15A 1 -0.4253(27) -0.3206(27) -0.0080(23) 0.115(8) Uiso d . H
H15B 1 -0.4177(23) -0.2080(21) 0.0640(20) 0.093(6) Uiso d . H
H15C 1 -0.4810(27) -0.1729(23) -0.0771(21) 0.102(7) Uiso d . H
H15D 1 1.0263(33) -0.7930(28) -0.4762(26) 0.130(9) Uiso d . H
H15E 1 0.9519(31) -0.8696(31) -0.5631(25) 0.134(9) Uiso d . H
H15F 1 0.9529(27) -0.7292(27) -0.6096(26) 0.122(8) Uiso d . H

loop_
_atom_type_symbol
_atom_type_description
_atom_type_scat_source
_atom_type_scat_dispersion_real
_atom_type_scat_dispersion_imag
C C 'International Tables Vol C Tables 4.2.6.8 and 6.1.1.4' 0.0033 0.0016
H H 'International Tables Vol C Tables 4.2.6.8 and 6.1.1.4' 0.0000 0.0000
N N 'International Tables Vol C Tables 4.2.6.8 and 6.1.1.4' 0.0061 0.0033
O O 'International Tables Vol C Tables 4.2.6.8 and 6.1.1.4' 0.0106 0.0060

loop_
_geom_angle_atom_site_label_1
_geom_angle_atom_site_label_2
_geom_angle_atom_site_label_3
_geom_angle
C9A O1A C2A 121.51(11)
O11A C2A O1A 115.96(14)
O11A C2A C3A 126.69(15)
O1A C2A C3A 117.36(13)
C4A C3A C2A 122.59(13)
C3A C4A C10A 118.97(13)
C3A C4A C12A 121.11(14)
C10A C4A C12A 119.91(14)
C6A C5A C10A 122.06(13)
C5A C6A C7A 121.37(13)
N13A C7A C8A 121.90(12)
N13A C7A C6A 120.80(13)
C8A C7A C6A 117.30(12)
C9A C8A C7A 119.74(12)
O1A C9A C8A 115.86(11)
O1A C9A C10A 120.79(12)
C8A C9A C10A 123.36(12)
C5A C10A C9A 116.16(12)
C5A C10A C4A 125.17(13)
C9A C10A C4A 118.67(13)
C7A N13A C14A 121.82(12)
C7A N13A C15A 120.49(13)
C14A N13A C15A 117.69(13)
C2B O1B C9B 121.59(10)
O11B C2B O1B 116.18(13)
O11B C2B C3B 126.39(14)
O1B C2B C3B 117.43(12)
C4B C3B C2B 122.71(13)
C3B C4B C10B 118.60(12)
C3B C4B C12B 121.24(13)
C10B C4B C12B 120.15(13)
C6B C5B C10B 122.46(12)
C5B C6B C7B 121.20(13)
N13B C7B C8B 122.10(12)
N13B C7B C6B 120.70(12)
C8B C7B C6B 117.18(12)
C9B C8B C7B 119.95(11)
C8B C9B O1B 115.96(11)
C8B C9B C10B 123.52(12)
O1B C9B C10B 120.52(12)
C9B C10B C5B 115.67(12)
C9B C10B C4B 119.04(12)
C5B C10B C4B 125.27(12)
C7B N13B C15B 121.29(13)
C7B N13B C14B 122.10(12)
C15B N13B C14B 116.50(13)

loop_
_geom_bond_atom_site_label_1
_geom_bond_atom_site_label_2
_geom_bond_distance
O1A C9A 1.378(2)
O1A C2A 1.382(2)
C2A O11A 1.208(2)
C2A C3A 1.432(2)
C3A C4A 1.344(2)
C4A C10A 1.443(2)
C4A C12A 1.495(2)
C5A C6A 1.367(2)
C5A C10A 1.391(2)
C6A C7A 1.412(2)
C7A N13A 1.365(2)
C7A C8A 1.400(2)
C8A C9A 1.379(2)
C9A C10A 1.394(2)
N13A C14A 1.445(2)
N13A C15A 1.449(2)
O1B C2B 1.378(2)
O1B C9B 1.3790(15)
C2B O11B 1.210(2)
C2B C3B 1.432(2)
C3B C4B 1.348(2)
C4B C10B 1.439(2)
C4B C12B 1.498(2)
C5B C6B 1.361(2)
C5B C10B 1.400(2)
C6B C7B 1.419(2)
C7B N13B 1.366(2)
C7B C8B 1.403(2)
C8B C9B 1.375(2)
C9B C10B 1.398(2)
N13B C15B 1.437(2)
N13B C14B 1.443(2)
